data_4111393
loop_
_publ_author_name
'Yoshihiko Yamamoto'
'Keisuke Kinpara'
'Tomoaki Saigoku'
'Hideyuki Takagishi'
'Satoshi Okuda'
'Hisao Nishiyama'
'Kenji Itoh'

_publ_section_title
;
 Cp*RuCl-Catalyzed [2 + 2 + 2] Cycloadditions of \a,\w-Diynes with
 Electron-Deficient Carbon-Heteroatom Multiple Bonds Leading to
 Heterocycles
;
_journal_name_full 'Journal of the American Chemical Society'
_journal_page_first 605
_journal_page_last 613
_journal_paper_doi 10.1021/ja045694g
_journal_volume 127
_journal_year 2005
_chemical_formula_sum 'C17 H18 N2 O2'
_chemical_formula_weight 282.33
_chemical_name_systematic
; 
 ? 
;
_space_group_IT_number 2
_symmetry_cell_setting triclinic
_symmetry_space_group_name_Hall '-P 1'
_symmetry_space_group_name_H-M 'P -1'
_atom_sites_solution_hydrogens geom
_atom_sites_solution_primary direct
_atom_sites_solution_secondary difmap
_audit_creation_method SHELXL-97
_cell_angle_alpha 72.662(2)
_cell_angle_beta 85.015(2)
_cell_angle_gamma 83.838(2)
_cell_formula_units_Z 2
_cell_length_a 5.5895(6)
_cell_length_b 11.4355(11)
_cell_length_c 12.0083(12)
_cell_measurement_temperature 173(2)
_cell_volume 727.23(13)
_computing_cell_refinement 'Bruker SMART'
_computing_data_collection 'Bruker SMART'
_computing_data_reduction 'Bruker SHELXTL'
_computing_molecular_graphics 'Bruker SHELXTL'
_computing_publication_material 'Bruker SHELXTL'
_computing_structure_refinement 'SHELXL-97 (Sheldrick, 1997)'
_computing_structure_solution 'SHELXS-97 (Sheldrick, 1990)'
_diffrn_ambient_temperature 173(2)
_diffrn_measured_fraction_theta_full 0.964
_diffrn_measured_fraction_theta_max 0.964
_diffrn_measurement_device_type 'CCD area detector'
_diffrn_measurement_method 'phi and omega scans'
_diffrn_radiation_monochromator graphite
_diffrn_radiation_source 'fine-focus sealed tube'
_diffrn_radiation_type MoK\a
_diffrn_radiation_wavelength 0.71073
_diffrn_reflns_av_R_equivalents 0.0306
_diffrn_reflns_av_sigmaI/netI 0.0290
_diffrn_reflns_limit_h_max 7
_diffrn_reflns_limit_h_min -7
_diffrn_reflns_limit_k_max 15
_diffrn_reflns_limit_k_min -14
_diffrn_reflns_limit_l_max 16
_diffrn_reflns_limit_l_min -12
_diffrn_reflns_number 5682
_diffrn_reflns_theta_full 29.18
_diffrn_reflns_theta_max 29.18
_diffrn_reflns_theta_min 1.78
_exptl_absorpt_coefficient_mu 0.086
_exptl_absorpt_correction_T_max 1.000000
_exptl_absorpt_correction_T_min 0.383738
_exptl_absorpt_correction_type empirical(SADABS)
_exptl_crystal_colour colorless
_exptl_crystal_density_diffrn 1.289
_exptl_crystal_F_000 300
_exptl_crystal_size_max 0.1
_exptl_crystal_size_mid 0.6
_exptl_crystal_size_min 0.8
_refine_diff_density_max 0.570
_refine_diff_density_min -0.334
_refine_diff_density_rms 0.071
_refine_ls_extinction_method none
_refine_ls_goodness_of_fit_ref 1.072
_refine_ls_hydrogen_treatment mixed
_refine_ls_matrix_type full
_refine_ls_number_parameters 191
_refine_ls_number_reflns 3801
_refine_ls_number_restraints 0
_refine_ls_restrained_S_all 1.072
_refine_ls_R_factor_all 0.0718
_refine_ls_R_factor_gt 0.0653
_refine_ls_shift/su_max 0.025
_refine_ls_shift/su_mean 0.002
_refine_ls_structure_factor_coef Fsqd
_refine_ls_weighting_details 'calc w=1/[\s^2^(Fo^2^)+(0.1427P)^2^+0.0389P] where P=(Fo^2^+2Fc^2^)/3'
_refine_ls_weighting_scheme calc
_refine_ls_wR_factor_gt 0.1894
_refine_ls_wR_factor_ref 0.1984
_reflns_number_gt 3192
_reflns_number_total 3801
_reflns_threshold_expression >2sigma(I)
_cod_data_source_file ja045694gsi20041014_124325_5.cif
_cod_data_source_block 23ae
_cod_database_code 4111393

loop_
_symmetry_equiv_pos_as_xyz
'x, y, z'
'-x, -y, -z'

loop_
_atom_site_label
_atom_site_type_symbol
_atom_site_fract_x
_atom_site_fract_y
_atom_site_fract_z
_atom_site_U_iso_or_equiv
_atom_site_adp_type
_atom_site_occupancy
_atom_site_symmetry_multiplicity
_atom_site_calc_flag
_atom_site_refinement_flags
C1 C 0.8185(2) 0.48773(12) 0.34369(11) 0.0287(3) Uani 1 1 d .
H1 H 0.8334 0.4700 0.4237 0.034 Uiso 1 1 calc R
C2 C 0.9649(2) 0.56556(11) 0.26702(10) 0.0261(3) Uani 1 1 d .
C3 C 1.1533(2) 0.63448(11) 0.28903(11) 0.0277(3) Uani 1 1 d .
C4 C 1.1162(2) 0.68717(12) 0.08414(11) 0.0295(3) Uani 1 1 d .
H4A H 1.2318 0.6555 0.0329 0.035 Uiso 1 1 calc R
H4B H 1.0341 0.7635 0.0391 0.035 Uiso 1 1 calc R
C5 C 0.9396(2) 0.59442(11) 0.14524(10) 0.0257(3) Uani 1 1 d .
C6 C 0.7752(2) 0.54239(12) 0.10309(11) 0.0290(3) Uani 1 1 d .
H6 H 0.7607 0.5618 0.0229 0.035 Uiso 1 1 calc R
C7 C 0.6221(2) 0.45660(12) 0.18285(11) 0.0298(3) Uani 1 1 d .
C8 C 0.4858(3) 0.35690(13) 0.38869(12) 0.0333(3) Uani 1 1 d .
H8A H 0.3377 0.3573 0.3520 0.040 Uiso 1 1 calc R
H8B H 0.4457 0.3911 0.4535 0.040 Uiso 1 1 calc R
C9 C 0.5917(3) 0.22606(13) 0.43517(14) 0.0415(4) Uani 1 1 d .
H9A H 0.7445 0.2249 0.4683 0.050 Uiso 1 1 calc R
H9B H 0.6212 0.1890 0.3718 0.050 Uiso 1 1 calc R
C10 C 0.4197(4) 0.15247(17) 0.52833(17) 0.0571(5) Uani 1 1 d .
H10A H 0.3809 0.1929 0.5880 0.086 Uiso 1 1 calc R
H10B H 0.4947 0.0715 0.5623 0.086 Uiso 1 1 calc R
H10C H 0.2748 0.1466 0.4936 0.086 Uiso 1 1 calc R
C11 C 1.4142(2) 0.78968(12) 0.16808(12) 0.0307(3) Uani 1 1 d .
H11A H 1.4971 0.8008 0.0917 0.037 Uiso 1 1 calc R
H11B H 1.5320 0.7534 0.2262 0.037 Uiso 1 1 calc R
C12 C 1.3180(2) 0.91536(11) 0.17975(11) 0.0296(3) Uani 1 1 d .
C13 C 1.0956(3) 0.93548(16) 0.23175(19) 0.0509(5) Uani 1 1 d .
H13 H 0.9935 0.8724 0.2563 0.061 Uiso 1 1 calc R
C14 C 1.0213(4) 1.04955(19) 0.2482(2) 0.0645(6) Uani 1 1 d .
H14 H 0.8708 1.0617 0.2845 0.077 Uiso 1 1 calc R
C15 C 1.1685(4) 1.14479(15) 0.21103(18) 0.0501(4) Uani 1 1 d .
H15 H 1.1174 1.2211 0.2215 0.060 Uiso 1 1 calc R
C16 C 1.3913(4) 1.12557(14) 0.15852(14) 0.0460(4) Uani 1 1 d .
H16 H 1.4929 1.1888 0.1339 0.055 Uiso 1 1 calc R
C17 C 1.4651(3) 1.01175(14) 0.14215(13) 0.0390(3) Uani 1 1 d .
H17 H 1.6153 0.9999 0.1054 0.047 Uiso 1 1 calc R
N1 N 1.2329(2) 0.70447(10) 0.18179(9) 0.0288(3) Uani 1 1 d .
N2 N 0.6503(2) 0.43582(10) 0.30308(9) 0.0298(3) Uani 1 1 d .
O1 O 1.22985(19) 0.63312(9) 0.38179(8) 0.0364(3) Uani 1 1 d .
O2 O 0.4693(2) 0.40348(10) 0.15256(9) 0.0407(3) Uani 1 1 d .

loop_
_atom_site_aniso_label
_atom_site_aniso_U_11
_atom_site_aniso_U_22
_atom_site_aniso_U_33
_atom_site_aniso_U_23
_atom_site_aniso_U_13
_atom_site_aniso_U_12
C1 0.0363(7) 0.0282(6) 0.0223(5) -0.0076(5) -0.0005(5) -0.0056(5)
C2 0.0327(6) 0.0249(6) 0.0209(5) -0.0067(4) -0.0005(4) -0.0040(4)
C3 0.0356(6) 0.0239(6) 0.0238(6) -0.0067(4) -0.0003(5) -0.0046(4)
C4 0.0358(7) 0.0300(6) 0.0227(6) -0.0074(5) 0.0024(5) -0.0062(5)
C5 0.0317(6) 0.0247(6) 0.0204(5) -0.0073(4) 0.0012(4) -0.0009(4)
C6 0.0367(7) 0.0294(6) 0.0220(5) -0.0092(5) -0.0009(5) -0.0028(5)
C7 0.0358(7) 0.0279(6) 0.0272(6) -0.0096(5) -0.0038(5) -0.0032(5)
C8 0.0340(7) 0.0329(7) 0.0326(6) -0.0089(5) 0.0026(5) -0.0064(5)
C9 0.0526(9) 0.0308(7) 0.0396(8) -0.0093(6) 0.0035(6) -0.0052(6)
C10 0.0768(13) 0.0433(9) 0.0485(9) -0.0061(7) 0.0075(9) -0.0232(9)
C11 0.0313(6) 0.0281(6) 0.0329(6) -0.0097(5) 0.0035(5) -0.0060(5)
C12 0.0335(7) 0.0275(6) 0.0285(6) -0.0082(5) -0.0010(5) -0.0059(5)
C13 0.0377(8) 0.0385(8) 0.0820(13) -0.0284(8) 0.0136(8) -0.0096(6)
C14 0.0444(9) 0.0513(11) 0.1089(18) -0.0461(11) 0.0126(10) -0.0011(8)
C15 0.0619(11) 0.0323(7) 0.0618(10) -0.0223(7) -0.0106(8) 0.0015(7)
C16 0.0707(11) 0.0312(7) 0.0384(8) -0.0101(6) 0.0022(7) -0.0179(7)
C17 0.0475(8) 0.0357(7) 0.0355(7) -0.0121(6) 0.0078(6) -0.0150(6)
N1 0.0357(6) 0.0270(5) 0.0241(5) -0.0071(4) 0.0012(4) -0.0077(4)
N2 0.0350(6) 0.0284(5) 0.0258(5) -0.0067(4) -0.0004(4) -0.0067(4)
O1 0.0487(6) 0.0368(5) 0.0257(5) -0.0082(4) -0.0053(4) -0.0127(4)
O2 0.0500(6) 0.0403(6) 0.0356(5) -0.0108(4) -0.0091(5) -0.0154(5)

loop_
_atom_type_symbol
_atom_type_description
_atom_type_scat_dispersion_real
_atom_type_scat_dispersion_imag
_atom_type_scat_source
C C 0.0033 0.0016 'International Tables Vol C Tables 4.2.6.8 and 6.1.1.4'
H H 0.0000 0.0000 'International Tables Vol C Tables 4.2.6.8 and 6.1.1.4'
N N 0.0061 0.0033 'International Tables Vol C Tables 4.2.6.8 and 6.1.1.4'
O O 0.0106 0.0060 'International Tables Vol C Tables 4.2.6.8 and 6.1.1.4'

loop_
_geom_angle_atom_site_label_1
_geom_angle_atom_site_label_2
_geom_angle_atom_site_label_3
_geom_angle
N2 C1 C2 119.76(11)
C1 C2 C5 120.24(12)
C1 C2 C3 129.89(11)
C5 C2 C3 109.82(11)
O1 C3 N1 124.89(12)
O1 C3 C2 129.44(12)
N1 C3 C2 105.67(10)
N1 C4 C5 102.44(9)
C6 C5 C2 120.83(12)
C6 C5 C4 131.39(11)
C2 C5 C4 107.77(11)
C5 C6 C7 119.93(11)
O2 C7 N2 119.23(12)
O2 C7 C6 124.54(12)
N2 C7 C6 116.22(11)
N2 C8 C9 113.05(12)
C8 C9 C10 110.12(14)
N1 C11 C12 114.81(11)
C13 C12 C17 118.55(13)
C13 C12 C11 122.30(12)
C17 C12 C11 119.06(12)
C12 C13 C14 120.50(16)
C15 C14 C13 120.67(17)
C16 C15 C14 119.22(15)
C15 C16 C17 120.03(15)
C16 C17 C12 121.02(15)
C3 N1 C11 121.95(11)
C3 N1 C4 114.27(11)
C11 N1 C4 123.76(10)
C1 N2 C7 122.94(11)
C1 N2 C8 118.37(11)
C7 N2 C8 118.68(11)

loop_
_geom_bond_atom_site_label_1
_geom_bond_atom_site_label_2
_geom_bond_distance
C1 N2 1.3589(17)
C1 C2 1.3587(17)
C2 C5 1.4163(16)
C2 C3 1.4667(17)
C3 O1 1.2228(16)
C3 N1 1.3636(16)
C4 N1 1.4624(16)
C4 C5 1.5075(17)
C5 C6 1.3538(18)
C6 C7 1.4457(18)
C7 O2 1.2357(16)
C7 N2 1.4117(17)
C8 N2 1.4755(17)
C8 C9 1.507(2)
C9 C10 1.520(2)
C11 N1 1.4460(16)
C11 C12 1.5216(18)
C12 C13 1.371(2)
C12 C17 1.3883(19)
C13 C14 1.391(2)
C14 C15 1.379(3)
C15 C16 1.373(3)
C16 C17 1.388(2)

loop_
_cod_related_entry_id
_cod_related_entry_database
_cod_related_entry_code
1 ChemSpider 30660438
